data_4127384
loop_
_publ_author_name
'Hayashi, Mikihiro'
'Takahashi, Yuki'
'Yoshida, Yukihiro'
'Sugimoto, Kunihisa'
'Kitagawa, Hiroshi'

_publ_section_title
;
 Role of <i>d</i>-Elements in a Proton-Electron Coupling of <i>d</i>-\p
 Hybridized Electron Systems.
;
_journal_issue 29
_journal_name_full 'Journal of the American Chemical Society'
_journal_page_first 11686
_journal_page_last 11693
_journal_paper_doi 10.1021/jacs.9b04937
_journal_volume 141
_journal_year 2019
_chemical_formula_moiety 'C24 H40 N5 Ni S4 '
_chemical_formula_sum 'C24 H40 N5 Ni S4'
_chemical_formula_weight 585.55
_space_group_IT_number 14
_space_group_name_Hall '-P 2ybc'
_space_group_name_H-M_alt 'P 1 21/c 1'
_symmetry_cell_setting monoclinic
_symmetry_Int_Tables_number 14
_symmetry_space_group_name_Hall '-P 2ybc'
_symmetry_space_group_name_H-M 'P 1 21/c 1'
_cell_angle_alpha 90.0000
_cell_angle_beta 95.773(2)
_cell_angle_gamma 90.0000
_cell_formula_units_Z 4
_cell_length_a 9.2903(12)
_cell_length_b 18.511(2)
_cell_length_c 16.684(2)
_cell_measurement_reflns_used 5167
_cell_measurement_temperature 100.0
_cell_measurement_theta_max 27.5
_cell_measurement_theta_min 2.5
_cell_volume 2854.6(6)
_computing_cell_refinement Unknown
_computing_data_collection Unknown
_computing_data_reduction CrystalStructure
_computing_publication_material 'CrystalStructure 3.8.0'
_computing_structure_refinement SHELXL
_computing_structure_solution SIR2004
_diffrn_ambient_temperature 100
_diffrn_measured_fraction_theta_full 0.990
_diffrn_measured_fraction_theta_max 0.990
_diffrn_measurement_device_type 'Bruker SMART APEXII CCD detector'
_diffrn_measurement_method '\f and \w scans'
_diffrn_radiation_type 'Mo K\a'
_diffrn_radiation_wavelength 0.71073
_diffrn_reflns_av_R_equivalents 0.030
_diffrn_reflns_limit_h_max 11
_diffrn_reflns_limit_h_min -11
_diffrn_reflns_limit_k_max 18
_diffrn_reflns_limit_k_min -24
_diffrn_reflns_limit_l_max 21
_diffrn_reflns_limit_l_min -19
_diffrn_reflns_number 15940
_diffrn_reflns_theta_full 27.46
_diffrn_reflns_theta_max 27.46
_exptl_absorpt_coefficient_mu 0.994
_exptl_absorpt_correction_type none
_exptl_crystal_colour green
_exptl_crystal_density_diffrn 1.362
_exptl_crystal_density_method 'not measured'
_exptl_crystal_description needle
_exptl_crystal_F_000 1244.00
_exptl_crystal_size_max 0.10
_exptl_crystal_size_mid 0.10
_exptl_crystal_size_min 0.05
_refine_diff_density_max 1.11
_refine_diff_density_min -0.53
_refine_ls_extinction_method none
_refine_ls_goodness_of_fit_ref 1.012
_refine_ls_hydrogen_treatment mixed
_refine_ls_number_parameters 448
_refine_ls_number_reflns 4819
_refine_ls_R_factor_gt 0.0411
_refine_ls_shift/su_max 0.0000
_refine_ls_structure_factor_coef Fsqd
_refine_ls_weighting_details 'w = 1/[\s^2^(Fo^2^)+(0.0420P)^2^+2.8867P] where P=(Fo^2^+2Fc^2^)/3'
_refine_ls_weighting_scheme calc
_refine_ls_wR_factor_ref 0.1000
_reflns_number_gt 4819
_reflns_number_total 6450
_reflns_threshold_expression F^2^>2.0\s(F^2^)
_cod_data_source_file ja9b04937_si_006.cif
_cod_data_source_block '_(TBA)[Ni(L)2]_100K'
_cod_original_formula_sum 'C24 H40 N5 Ni S4 '
_cod_database_code 4127384

loop_
_symmetry_equiv_pos_site_id
_symmetry_equiv_pos_as_xyz
1 +X,+Y,+Z
2 -X,1/2+Y,1/2-Z
3 -X,-Y,-Z
4 +X,1/2-Y,1/2+Z

loop_
_atom_site_label
_atom_site_type_symbol
_atom_site_fract_x
_atom_site_fract_y
_atom_site_fract_z
_atom_site_U_iso_or_equiv
_atom_site_adp_type
_atom_site_occupancy
_atom_site_symmetry_multiplicity
_atom_site_calc_flag
_atom_site_refinement_flags
Ni(1) Ni 0.69940(4) 0.105515(18) 0.19492(2) 0.02299(10) Uani 1.00 1 d .
S(1) S 0.60707(8) 0.10626(4) 0.30780(4) 0.03181(16) Uani 1.00 1 d .
S(2) S 0.74883(7) -0.00834(3) 0.20417(4) 0.02449(14) Uani 1.00 1 d .
S(3) S 0.62271(8) 0.21479(4) 0.17782(5) 0.03176(16) Uani 1.00 1 d .
S(4) S 0.82632(7) 0.11177(4) 0.09392(4) 0.02611(14) Uani 1.00 1 d .
N(1) N 0.5807(2) 0.00163(14) 0.41366(14) 0.0349(5) Uani 1.00 1 d .
N(2) N 0.7124(2) -0.10202(13) 0.32135(14) 0.0327(5) Uani 1.00 1 d .
N(3) N 0.7015(2) 0.31792(13) 0.08081(15) 0.0357(5) Uani 1.00 1 d .
N(4) N 0.8843(2) 0.22447(13) 0.00365(14) 0.0354(5) Uani 1.00 1 d .
N(5) N 0.2385(2) -0.06560(11) 0.18540(12) 0.0206(4) Uani 1.00 1 d .
C(1) C 0.6289(2) 0.01835(15) 0.34302(16) 0.0276(5) Uani 1.00 1 d .
C(2) C 0.6941(2) -0.03340(15) 0.29680(16) 0.0252(5) Uani 1.00 1 d .
C(3) C 0.7173(3) 0.24788(15) 0.10156(16) 0.0292(6) Uani 1.00 1 d .
C(4) C 0.8091(3) 0.20162(14) 0.06319(16) 0.0281(6) Uani 1.00 1 d .
C(5) C 0.5978(3) -0.06690(18) 0.43674(19) 0.0367(7) Uani 1.00 1 d .
C(6) C 0.6626(3) -0.11793(18) 0.39131(18) 0.0368(7) Uani 1.00 1 d .
C(7) C 0.7766(4) 0.33979(17) 0.02105(19) 0.0411(7) Uani 1.00 1 d .
C(8) C 0.8664(4) 0.29438(17) -0.01669(19) 0.0427(8) Uani 1.00 1 d .
C(9) C 0.3727(2) -0.11309(15) 0.19416(16) 0.0236(5) Uani 1.00 1 d .
C(10) C 0.3889(2) -0.16689(15) 0.12776(17) 0.0249(5) Uani 1.00 1 d .
C(11) C 0.5425(2) -0.19783(15) 0.13733(17) 0.0273(5) Uani 1.00 1 d .
C(12) C 0.5678(3) -0.25338(16) 0.07393(19) 0.0313(6) Uani 1.00 1 d .
C(13) C 0.1002(2) -0.11025(14) 0.17327(15) 0.0207(5) Uani 1.00 1 d .
C(14) C 0.0722(3) -0.16162(16) 0.23979(17) 0.0255(5) Uani 1.00 1 d .
C(15) C -0.0638(2) -0.20617(14) 0.21385(17) 0.0248(5) Uani 1.00 1 d .
C(16) C -0.1023(3) -0.25767(16) 0.2791(2) 0.0314(6) Uani 1.00 1 d .
C(17) C 0.2347(2) -0.01752(14) 0.11161(15) 0.0205(5) Uani 1.00 1 d .
C(18) C 0.3617(3) 0.03324(16) 0.10729(17) 0.0270(5) Uani 1.00 1 d .
C(19) C 0.3440(3) 0.07599(16) 0.02903(17) 0.0285(6) Uani 1.00 1 d .
C(20) C 0.2140(4) 0.1251(2) 0.0198(3) 0.0563(11) Uani 1.00 1 d .
C(21) C 0.2460(3) -0.02074(16) 0.26214(16) 0.0274(6) Uani 1.00 1 d .
C(22) C 0.1304(3) 0.0379(2) 0.2646(2) 0.0414(8) Uani 1.00 1 d .
C(23) C 0.1404(4) 0.0751(2) 0.3470(2) 0.0508(9) Uani 1.00 1 d .
C(24) C 0.0772(5) 0.0333(2) 0.4094(2) 0.0667(11) Uani 1.00 1 d .
H(1) H 0.568(3) -0.0785(17) 0.4823(19) 0.037(8) Uiso 1.00 1 c .
H(2) H 0.676(3) -0.1665(18) 0.4101(19) 0.044(9) Uiso 1.00 1 c .
H(3) H 0.759(3) 0.3885(18) 0.0064(19) 0.043(9) Uiso 1.00 1 c .
H(4) H 0.918(3) 0.3117(17) -0.061(2) 0.047(9) Uiso 1.00 1 c .
H(5) H 0.375(2) -0.1351(13) 0.2445(15) 0.015(6) Uiso 1.00 1 c .
H(6) H 0.459(3) -0.0800(15) 0.1969(16) 0.029(7) Uiso 1.00 1 c .
H(7) H 0.318(3) -0.2061(15) 0.1292(16) 0.029(7) Uiso 1.00 1 c .
H(8) H 0.371(3) -0.1460(15) 0.0758(17) 0.027(7) Uiso 1.00 1 c .
H(9) H 0.562(3) -0.2175(14) 0.1912(16) 0.026(7) Uiso 1.00 1 c .
H(10) H 0.609(3) -0.1577(15) 0.1367(16) 0.028(7) Uiso 1.00 1 c .
H(11) H 0.510(3) -0.2933(17) 0.0740(18) 0.036(8) Uiso 1.00 1 c .
H(12) H 0.549(3) -0.2348(15) 0.0186(17) 0.029(7) Uiso 1.00 1 c .
H(13) H 0.664(3) -0.2713(15) 0.0769(17) 0.031(7) Uiso 1.00 1 c .
H(14) H 0.022(3) -0.0759(15) 0.1651(16) 0.026(7) Uiso 1.00 1 c .
H(15) H 0.107(2) -0.1343(14) 0.1241(15) 0.017(6) Uiso 1.00 1 c .
H(16) H 0.060(3) -0.1389(16) 0.2894(19) 0.037(8) Uiso 1.00 1 c .
H(17) H 0.149(3) -0.1933(16) 0.2498(16) 0.031(8) Uiso 1.00 1 c .
H(18) H -0.145(3) -0.1733(14) 0.1998(15) 0.024(7) Uiso 1.00 1 c .
H(19) H -0.052(3) -0.2335(15) 0.1630(18) 0.034(8) Uiso 1.00 1 c .
H(20) H -0.109(3) -0.2353(17) 0.328(2) 0.040(9) Uiso 1.00 1 c .
H(21) H -0.029(3) -0.2926(17) 0.2892(18) 0.039(8) Uiso 1.00 1 c .
H(22) H -0.189(3) -0.2815(17) 0.2627(19) 0.044(9) Uiso 1.00 1 c .
H(23) H 0.147(2) 0.0079(12) 0.1109(13) 0.010(5) Uiso 1.00 1 c .
H(24) H 0.224(2) -0.0487(13) 0.0657(15) 0.017(6) Uiso 1.00 1 c .
H(25) H 0.371(2) 0.0632(14) 0.1527(16) 0.021(6) Uiso 1.00 1 c .
H(26) H 0.449(3) 0.0069(17) 0.1118(18) 0.043(9) Uiso 1.00 1 c .
H(27) H 0.338(3) 0.0424(17) -0.0156(19) 0.041(9) Uiso 1.00 1 c .
H(28) H 0.428(3) 0.1046(15) 0.0279(17) 0.029(7) Uiso 1.00 1 c .
H(29) H 0.121(4) 0.098(2) 0.020(2) 0.077(13) Uiso 1.00 1 c .
H(30) H 0.211(3) 0.1584(18) -0.032(2) 0.054(10) Uiso 1.00 1 c .
H(31) H 0.227(4) 0.153(2) 0.063(2) 0.052(12) Uiso 1.00 1 c .
H(32) H 0.337(3) 0.0005(16) 0.2660(17) 0.034(8) Uiso 1.00 1 c .
H(33) H 0.244(3) -0.0533(15) 0.3028(17) 0.028(7) Uiso 1.00 1 c .
H(34) H 0.151(4) 0.080(2) 0.214(2) 0.092(14) Uiso 1.00 1 c .
H(35) H 0.041(4) 0.0167(19) 0.257(2) 0.053(10) Uiso 1.00 1 c .
H(36) H 0.2414 0.0844 0.3646 0.061 Uiso 1.00 1 c R
H(37) H 0.0916 0.1215 0.3411 0.061 Uiso 1.00 1 c R
H(38) H 0.1282 0.0438 0.4610 0.080 Uiso 1.00 1 c R
H(39) H 0.0849 -0.0173 0.3981 0.080 Uiso 1.00 1 c R
H(40) H -0.0228 0.0461 0.4099 0.080 Uiso 1.00 1 c R

loop_
_atom_site_aniso_label
_atom_site_aniso_U_11
_atom_site_aniso_U_22
_atom_site_aniso_U_33
_atom_site_aniso_U_12
_atom_site_aniso_U_13
_atom_site_aniso_U_23
Ni(1) 0.01981(18) 0.02334(18) 0.02576(18) 0.00048(13) 0.00193(13) -0.00885(14)
S(1) 0.0360(4) 0.0292(3) 0.0315(3) 0.0015(3) 0.0101(3) -0.0120(2)
S(2) 0.0224(3) 0.0256(3) 0.0261(3) 0.0025(2) 0.0053(2) -0.0059(2)
S(3) 0.0310(4) 0.0252(3) 0.0395(4) 0.0040(2) 0.0056(3) -0.0103(3)
S(4) 0.0286(3) 0.0249(3) 0.0250(3) 0.0040(2) 0.0041(2) -0.0052(2)
N(1) 0.0351(14) 0.0414(14) 0.0295(12) -0.0063(11) 0.0097(10) -0.0087(10)
N(2) 0.0341(13) 0.0334(13) 0.0312(12) 0.0010(10) 0.0066(10) -0.0038(10)
N(3) 0.0454(15) 0.0271(12) 0.0318(13) 0.0069(11) -0.0095(11) -0.0049(10)
N(4) 0.0462(15) 0.0334(13) 0.0265(12) 0.0007(11) 0.0025(11) -0.0001(10)
N(5) 0.0160(10) 0.0253(10) 0.0203(10) -0.0034(8) 0.0006(8) 0.0014(8)
C(1) 0.0216(13) 0.0329(14) 0.0281(14) -0.0032(11) 0.0025(10) -0.0085(11)
C(2) 0.0183(13) 0.0312(14) 0.0260(13) -0.0040(10) 0.0024(10) -0.0060(11)
C(3) 0.0308(15) 0.0290(14) 0.0256(13) 0.0027(11) -0.0085(11) -0.0064(11)
C(4) 0.0320(15) 0.0280(14) 0.0227(13) 0.0012(11) -0.0057(11) -0.0049(11)
C(5) 0.0391(18) 0.0466(19) 0.0259(15) -0.0080(14) 0.0103(13) -0.0033(13)
C(6) 0.0411(18) 0.0370(17) 0.0326(16) -0.0024(13) 0.0054(13) 0.0015(13)
C(7) 0.063(2) 0.0282(16) 0.0291(16) 0.0026(14) -0.0094(15) 0.0007(12)
C(8) 0.063(2) 0.0347(17) 0.0291(16) -0.0024(15) 0.0005(15) 0.0014(13)
C(9) 0.0142(12) 0.0308(14) 0.0251(13) -0.0016(10) -0.0014(9) 0.0078(11)
C(10) 0.0162(13) 0.0266(13) 0.0312(15) 0.0005(10) -0.0018(10) 0.0049(11)
C(11) 0.0179(13) 0.0314(15) 0.0327(15) 0.0015(11) 0.0021(11) 0.0103(12)
C(12) 0.0255(15) 0.0268(14) 0.0424(18) 0.0012(12) 0.0067(13) 0.0088(12)
C(13) 0.0149(12) 0.0262(13) 0.0208(12) -0.0036(10) 0.0003(9) -0.0021(10)
C(14) 0.0201(14) 0.0327(15) 0.0234(14) -0.0046(11) 0.0000(10) 0.0033(11)
C(15) 0.0196(13) 0.0227(13) 0.0312(14) -0.0007(10) -0.0016(11) 0.0021(11)
C(16) 0.0250(15) 0.0265(14) 0.0419(18) -0.0028(12) -0.0001(13) 0.0072(13)
C(17) 0.0195(13) 0.0229(12) 0.0189(12) 0.0012(10) 0.0009(9) 0.0018(10)
C(18) 0.0207(14) 0.0318(14) 0.0280(14) -0.0050(11) 0.0002(11) 0.0035(12)
C(19) 0.0242(15) 0.0338(15) 0.0281(14) -0.0050(12) 0.0047(11) 0.0065(12)
C(20) 0.037(2) 0.063(2) 0.071(2) 0.0131(18) 0.0192(19) 0.041(2)
C(21) 0.0265(15) 0.0359(15) 0.0193(13) -0.0126(12) -0.0006(10) -0.0030(11)
C(22) 0.0312(18) 0.052(2) 0.0417(18) -0.0030(14) 0.0053(14) -0.0245(15)
C(23) 0.058(2) 0.052(2) 0.0438(19) -0.0176(17) 0.0137(17) -0.0189(16)
C(24) 0.086(3) 0.071(2) 0.046(2) 0.005(2) 0.017(2) -0.0077(19)

loop_
_atom_type_symbol
_atom_type_description
_atom_type_scat_dispersion_real
_atom_type_scat_dispersion_imag
_atom_type_scat_source
C C 0.003 0.002
;
International Tables for Crystallography
(1992, Vol. C, Tables 4.2.6.8 and 6.1.1.4)
;
H H 0.000 0.000
;
International Tables for Crystallography
(1992, Vol. C, Table 6.1.1.4)
;
N N 0.006 0.003
;
International Tables for Crystallography
(1992, Vol. C, Tables 4.2.6.8 and 6.1.1.4)
;
Ni Ni 0.339 1.112
;
International Tables for Crystallography
(1992, Vol. C, Tables 4.2.6.8 and 6.1.1.4)
;
S S 0.125 0.123
;
International Tables for Crystallography
(1992, Vol. C, Tables 4.2.6.8 and 6.1.1.4)
;

loop_
_geom_angle_atom_site_label_1
_geom_angle_atom_site_label_2
_geom_angle_atom_site_label_3
_geom_angle
_geom_angle_publ_flag
S(1) Ni(1) S(2) 92.55(2) yes
S(1) Ni(1) S(3) 87.37(3) yes
S(1) Ni(1) S(4) 169.79(3) yes
S(2) Ni(1) S(3) 172.40(3) yes
S(2) Ni(1) S(4) 88.81(2) yes
S(3) Ni(1) S(4) 92.62(3) yes
Ni(1) S(1) C(1) 104.34(9) yes
Ni(1) S(2) C(2) 104.18(9) yes
Ni(1) S(3) C(3) 104.13(10) yes
Ni(1) S(4) C(4) 103.89(10) yes
C(1) N(1) C(5) 115.7(2) yes
C(2) N(2) C(6) 115.7(2) yes
C(3) N(3) C(7) 115.6(2) yes
C(4) N(4) C(8) 115.5(2) yes
C(9) N(5) C(13) 111.81(18) yes
C(9) N(5) C(17) 111.65(19) yes
C(9) N(5) C(21) 105.50(18) yes
C(13) N(5) C(17) 105.08(17) yes
C(13) N(5) C(21) 111.96(19) yes
C(17) N(5) C(21) 110.98(19) yes
S(1) C(1) N(1) 118.5(2) yes
S(1) C(1) C(2) 119.7(2) yes
N(1) C(1) C(2) 121.8(2) yes
S(2) C(2) N(2) 119.0(2) yes
S(2) C(2) C(1) 119.1(2) yes
N(2) C(2) C(1) 121.8(2) yes
S(3) C(3) N(3) 118.7(2) yes
S(3) C(3) C(4) 119.7(2) yes
N(3) C(3) C(4) 121.6(2) yes
S(4) C(4) N(4) 118.7(2) yes
S(4) C(4) C(3) 119.3(2) yes
N(4) C(4) C(3) 122.0(2) yes
N(1) C(5) C(6) 122.5(2) yes
N(2) C(6) C(5) 122.5(2) yes
N(3) C(7) C(8) 122.8(2) yes
N(4) C(8) C(7) 122.5(3) yes
N(5) C(9) C(10) 116.9(2) yes
C(9) C(10) C(11) 109.3(2) yes
C(10) C(11) C(12) 113.0(2) yes
N(5) C(13) C(14) 116.80(19) yes
C(13) C(14) C(15) 109.3(2) yes
C(14) C(15) C(16) 112.5(2) yes
N(5) C(17) C(18) 116.6(2) yes
C(17) C(18) C(19) 110.2(2) yes
C(18) C(19) C(20) 114.7(2) yes
N(5) C(21) C(22) 115.9(2) yes
C(21) C(22) C(23) 111.3(2) yes
C(22) C(23) C(24) 114.0(3) yes
N(1) C(5) H(1) 117(2) no
C(6) C(5) H(1) 120(2) no
N(2) C(6) H(2) 117(2) no
C(5) C(6) H(2) 120.8(19) no
N(3) C(7) H(3) 113(2) no
C(8) C(7) H(3) 124(2) no
N(4) C(8) H(4) 116.7(19) no
C(7) C(8) H(4) 120.8(19) no
N(5) C(9) H(5) 106.6(16) no
N(5) C(9) H(6) 107.0(16) no
C(10) C(9) H(5) 112.3(16) no
C(10) C(9) H(6) 107.4(16) no
H(5) C(9) H(6) 106(2) no
C(9) C(10) H(7) 110.6(17) no
C(9) C(10) H(8) 112.4(17) no
C(11) C(10) H(7) 110.0(17) no
C(11) C(10) H(8) 108.7(17) no
H(7) C(10) H(8) 106(2) no
C(10) C(11) H(9) 108.8(17) no
C(10) C(11) H(10) 107.6(16) no
C(12) C(11) H(9) 111.4(16) no
C(12) C(11) H(10) 111.7(17) no
H(9) C(11) H(10) 104(2) no
C(11) C(12) H(11) 115(2) no
C(11) C(12) H(12) 113.3(16) no
C(11) C(12) H(13) 114.4(17) no
H(11) C(12) H(12) 104(2) no
H(11) C(12) H(13) 106(2) no
H(12) C(12) H(13) 104(2) no
N(5) C(13) H(14) 105.9(17) no
N(5) C(13) H(15) 104.0(16) no
C(14) C(13) H(14) 109.8(17) no
C(14) C(13) H(15) 112.1(16) no
H(14) C(13) H(15) 108(2) no
C(13) C(14) H(16) 114.2(18) no
C(13) C(14) H(17) 110.2(18) no
C(15) C(14) H(16) 108.6(18) no
C(15) C(14) H(17) 108.1(18) no
H(16) C(14) H(17) 106(2) no
C(14) C(15) H(18) 108.9(16) no
C(14) C(15) H(19) 110.7(17) no
C(16) C(15) H(18) 109.4(16) no
C(16) C(15) H(19) 110.1(17) no
H(18) C(15) H(19) 105(2) no
C(15) C(16) H(20) 113.4(19) no
C(15) C(16) H(21) 109.8(19) no
C(15) C(16) H(22) 110(2) no
H(20) C(16) H(21) 105(2) no
H(20) C(16) H(22) 110(2) no
H(21) C(16) H(22) 108(2) no
N(5) C(17) H(23) 104.6(14) no
N(5) C(17) H(24) 106.7(15) no
C(18) C(17) H(23) 111.5(14) no
C(18) C(17) H(24) 110.9(16) no
H(23) C(17) H(24) 106(2) no
C(17) C(18) H(25) 109.7(17) no
C(17) C(18) H(26) 110(2) no
C(19) C(18) H(25) 112.3(16) no
C(19) C(18) H(26) 111(2) no
H(25) C(18) H(26) 104(2) no
C(18) C(19) H(27) 108.6(19) no
C(18) C(19) H(28) 106.9(16) no
C(20) C(19) H(27) 109.1(18) no
C(20) C(19) H(28) 108.2(17) no
H(27) C(19) H(28) 109(2) no
C(19) C(20) H(29) 112(2) no
C(19) C(20) H(30) 112.7(19) no
C(19) C(20) H(31) 103(2) no
H(29) C(20) H(30) 110(2) no
H(29) C(20) H(31) 109(3) no
H(30) C(20) H(31) 109(3) no
N(5) C(21) H(32) 104.6(18) no
N(5) C(21) H(33) 105.3(18) no
C(22) C(21) H(32) 109.6(18) no
C(22) C(21) H(33) 112.6(19) no
H(32) C(21) H(33) 108(2) no
C(21) C(22) H(34) 106(2) no
C(21) C(22) H(35) 109(2) no
C(23) C(22) H(34) 110(2) no
C(23) C(22) H(35) 107(2) no
H(34) C(22) H(35) 113(3) no
C(22) C(23) H(36) 108.8 no
C(22) C(23) H(37) 108.8 no
C(24) C(23) H(36) 108.7 no
C(24) C(23) H(37) 108.7 no
H(36) C(23) H(37) 107.6 no
C(23) C(24) H(38) 109.5 no
C(23) C(24) H(39) 109.5 no
C(23) C(24) H(40) 109.5 no
H(38) C(24) H(39) 109.5 no
H(38) C(24) H(40) 109.5 no
H(39) C(24) H(40) 109.5 no

loop_
_geom_bond_atom_site_label_1
_geom_bond_atom_site_label_2
_geom_bond_distance
_geom_bond_publ_flag
Ni(1) S(1) 2.1466(7) yes
Ni(1) S(2) 2.1592(6) yes
Ni(1) S(3) 2.1540(8) yes
Ni(1) S(4) 2.1548(7) yes
S(1) C(1) 1.735(2) yes
S(2) C(2) 1.738(2) yes
S(3) C(3) 1.730(2) yes
S(4) C(4) 1.743(2) yes
N(1) C(1) 1.339(3) yes
N(1) C(5) 1.331(4) yes
N(2) C(2) 1.340(3) yes
N(2) C(6) 1.331(4) yes
N(3) C(3) 1.346(3) yes
N(3) C(7) 1.336(4) yes
N(4) C(4) 1.339(3) yes
N(4) C(8) 1.344(3) yes
N(5) C(9) 1.521(3) yes
N(5) C(13) 1.524(3) yes
N(5) C(17) 1.517(3) yes
N(5) C(21) 1.522(3) yes
C(1) C(2) 1.405(3) yes
C(3) C(4) 1.407(4) yes
C(5) C(6) 1.386(4) yes
C(7) C(8) 1.380(4) yes
C(9) C(10) 1.508(3) yes
C(10) C(11) 1.531(3) yes
C(11) C(12) 1.511(4) yes
C(13) C(14) 1.504(3) yes
C(14) C(15) 1.535(3) yes
C(15) C(16) 1.517(4) yes
C(17) C(18) 1.515(3) yes
C(18) C(19) 1.521(4) yes
C(19) C(20) 1.507(5) yes
C(21) C(22) 1.531(4) yes
C(22) C(23) 1.532(4) yes
C(23) C(24) 1.467(5) yes
C(5) H(1) 0.86(3) no
C(6) H(2) 0.96(3) no
C(7) H(3) 0.94(3) no
C(8) H(4) 0.97(3) no
C(9) H(5) 0.93(2) no
C(9) H(6) 1.00(2) no
C(10) H(7) 0.98(2) no
C(10) H(8) 0.95(2) no
C(11) H(9) 0.97(2) no
C(11) H(10) 0.97(2) no
C(12) H(11) 0.91(3) no
C(12) H(12) 0.98(2) no
C(12) H(13) 0.95(3) no
C(13) H(14) 0.97(2) no
C(13) H(15) 0.94(2) no
C(14) H(16) 0.95(3) no
C(14) H(17) 0.93(3) no
C(15) H(18) 0.98(2) no
C(15) H(19) 1.00(3) no
C(16) H(20) 0.93(3) no
C(16) H(21) 0.94(3) no
C(16) H(22) 0.93(3) no
C(17) H(23) 0.94(2) no
C(17) H(24) 0.96(2) no
C(18) H(25) 0.94(2) no
C(18) H(26) 0.94(3) no
C(19) H(27) 0.97(3) no
C(19) H(28) 0.94(3) no
C(20) H(29) 1.00(4) no
C(20) H(30) 1.07(3) no
C(20) H(31) 0.89(3) no
C(21) H(32) 0.93(3) no
C(21) H(33) 0.91(2) no
C(22) H(34) 1.18(4) no
C(22) H(35) 0.92(3) no
C(23) H(36) 0.970 no
C(23) H(37) 0.970 no
C(24) H(38) 0.960 no
C(24) H(39) 0.960 no
C(24) H(40) 0.960 no

loop_
_geom_contact_atom_site_label_1
_geom_contact_atom_site_label_2
_geom_contact_distance
_geom_contact_site_symmetry_2
Ni(1) C(18) 3.584(2) .
N(1) N(1) 3.379(3) 6_603
N(1) C(5) 3.357(4) 6_603
N(2) C(15) 3.465(3) 6_501
N(2) C(16) 3.465(3) 6_501
N(3) C(5) 3.493(4) 6_502
N(3) C(14) 3.501(3) 6_502
N(4) C(10) 3.357(3) 6_503
N(4) C(20) 3.560(4) 6_501
C(3) C(14) 3.549(3) 6_502
C(4) C(10) 3.573(3) 6_503
C(5) N(1) 3.357(4) 6_603
C(5) N(3) 3.493(4) 6_502
C(10) N(4) 3.357(3) 6_503
C(10) C(4) 3.573(3) 6_503
C(12) C(20) 3.582(5) 6_503
C(14) N(3) 3.501(3) 6_502
C(14) C(3) 3.549(3) 6_502
C(15) N(2) 3.465(3) 6_501
C(16) N(2) 3.465(3) 6_501
C(18) Ni(1) 3.584(2) .
C(20) N(4) 3.560(4) 4_501
C(20) C(12) 3.582(5) 6_503
Ni(1) H(21) 3.58(3) 6_502
Ni(1) H(25) 3.16(2) .
Ni(1) H(26) 3.17(3) .
Ni(1) H(28) 3.57(2) .
S(1) H(3) 3.47(3) 5_504
S(1) H(11) 2.99(3) 6_502
S(1) H(25) 3.32(2) .
S(1) H(32) 3.20(3) .
S(2) H(6) 3.00(2) .
S(2) H(10) 3.21(2) .
S(2) H(14) 2.96(2) 6_501
S(2) H(18) 3.21(2) 6_501
S(2) H(26) 3.06(3) .
S(2) H(27) 3.23(3) 6_503
S(2) H(35) 2.81(3) 6_501
S(3) H(5) 3.07(2) 6_502
S(3) H(7) 3.53(2) 6_502
S(3) H(9) 3.17(2) 6_502
S(3) H(12) 3.52(2) 6_503
S(3) H(17) 2.88(2) 6_502
S(3) H(28) 3.58(2) .
S(4) H(8) 3.28(2) 6_503
S(4) H(21) 3.12(3) 6_502
S(4) H(23) 3.53(2) 6_501
S(4) H(24) 2.90(2) 6_503
S(4) H(27) 3.43(3) 6_503
S(4) H(29) 3.12(4) 6_501
S(4) H(34) 3.50(4) 6_501
N(1) H(1) 2.73(3) 6_603
N(1) H(3) 2.96(3) 5_504
N(1) H(32) 3.17(2) .
N(1) H(36) 3.525 .
N(1) H(38) 3.355 6_603
N(2) H(5) 3.32(2) .
N(2) H(6) 3.01(2) .
N(2) H(9) 3.26(2) .
N(2) H(10) 3.30(2) .
N(2) H(16) 3.40(3) 6_501
N(2) H(18) 2.86(2) 6_501
N(2) H(20) 2.97(3) 6_501
N(3) H(1) 3.25(3) 6_502
N(3) H(2) 3.54(3) 6_502
N(3) H(5) 3.19(2) 6_502
N(3) H(11) 3.12(2) 6_503
N(3) H(12) 3.13(2) 6_503
N(3) H(16) 3.04(3) 6_502
N(3) H(17) 3.03(2) 6_502
N(3) H(33) 3.08(2) 6_502
N(4) H(7) 2.78(2) 6_503
N(4) H(8) 2.98(2) 6_503
N(4) H(15) 2.71(2) 6_503
N(4) H(19) 3.33(3) 6_503
N(4) H(20) 3.40(3) 6_502
N(4) H(21) 3.59(2) 6_502
N(4) H(24) 3.56(2) 6_503
N(4) H(29) 3.20(4) 6_501
N(4) H(30) 3.38(3) 6_501
N(4) H(31) 3.50(3) 6_501
C(1) H(3) 3.35(3) 5_504
C(1) H(6) 3.31(2) .
C(1) H(32) 2.90(3) .
C(1) H(40) 3.354 6_501
C(2) H(5) 3.54(2) .
C(2) H(6) 2.75(2) .
C(2) H(10) 3.55(2) .
C(2) H(18) 3.47(2) 6_501
C(2) H(32) 3.36(3) .
C(2) H(35) 3.48(3) 6_501
C(2) H(40) 3.412 6_501
C(3) H(5) 3.53(2) 6_502
C(3) H(8) 3.54(2) 6_503
C(3) H(11) 3.53(2) 6_503
C(3) H(12) 3.04(2) 6_503
C(3) H(16) 3.35(3) 6_502
C(3) H(17) 2.87(2) 6_502
C(3) H(21) 3.34(3) 6_502
C(4) H(7) 3.31(2) 6_503
C(4) H(8) 2.91(2) 6_503
C(4) H(12) 3.52(2) 6_503
C(4) H(15) 3.52(2) 6_503
C(4) H(20) 3.37(3) 6_502
C(4) H(21) 3.04(3) 6_502
C(4) H(24) 3.55(2) 6_503
C(5) H(1) 3.45(3) 6_603
C(5) H(36) 3.510 6_603
C(5) H(38) 2.950 6_603
C(6) H(5) 3.45(2) .
C(6) H(20) 3.28(3) 6_501
C(6) H(38) 3.282 6_603
C(7) H(1) 3.54(3) 6_502
C(7) H(7) 3.57(2) 6_503
C(7) H(11) 3.08(3) 6_503
C(7) H(16) 3.39(3) 6_502
C(7) H(33) 3.56(2) 6_502
C(7) H(39) 3.181 6_502
C(7) H(40) 3.474 6_404
C(8) H(7) 2.91(2) 6_503
C(8) H(8) 3.60(2) 6_503
C(8) H(11) 3.53(3) 6_503
C(8) H(15) 3.48(2) 6_503
C(8) H(19) 3.32(3) 6_503
C(8) H(40) 3.397 6_404
C(10) H(28) 3.45(3) 6_503
C(11) H(18) 3.02(2) 6_501
C(11) H(22) 3.46(3) 6_501
C(11) H(28) 3.29(2) 6_503
C(11) H(30) 3.10(3) 6_503
C(12) H(1) 3.47(3) 5_404
C(12) H(2) 3.35(3) 5_404
C(12) H(18) 3.55(2) 6_501
C(12) H(28) 3.24(2) 6_503
C(12) H(30) 2.84(3) 6_503
C(12) H(36) 3.584 6_502
C(15) H(4) 3.58(3) 6_503
C(15) H(9) 3.47(2) 6_501
C(15) H(10) 3.30(2) 6_501
C(15) H(13) 3.45(2) 6_501
C(15) H(30) 3.31(3) 5_503
C(15) H(37) 3.323 5_502
C(16) H(2) 3.57(3) 6_501
C(16) H(9) 3.39(2) 6_501
C(16) H(31) 3.41(3) 5_502
C(16) H(34) 3.04(4) 5_502
C(16) H(37) 3.013 5_502
C(18) H(27) 3.60(3) 6_503
C(19) H(8) 3.56(2) 6_503
C(19) H(10) 3.22(2) 6_503
C(19) H(12) 3.23(2) 6_503
C(19) H(26) 3.53(3) 6_503
C(20) H(10) 3.28(2) 6_503
C(20) H(12) 3.11(2) 6_503
C(20) H(13) 3.40(3) 6_503
C(22) H(21) 3.37(3) 5_502
C(22) H(22) 3.42(3) 5_502
C(23) H(4) 3.41(3) 6_404
C(23) H(13) 3.54(2) 6_502
C(23) H(21) 3.43(3) 5_502
C(23) H(22) 3.28(3) 5_502
C(24) H(3) 3.32(3) 6_502
C(24) H(4) 3.29(3) 6_404
C(24) H(38) 3.345 5_603
C(24) H(40) 3.438 5_603
H(1) N(1) 2.73(3) 6_603
H(1) N(3) 3.25(3) 6_502
H(1) C(5) 3.45(3) 6_603
H(1) C(7) 3.54(3) 6_502
H(1) C(12) 3.47(3) 5_504
H(1) H(1) 3.25(4) 6_603
H(1) H(3) 3.13(4) 6_502
H(1) H(11) 2.90(4) 5_504
H(1) H(12) 3.52(4) 5_504
H(1) H(13) 3.28(4) 5_504
H(1) H(36) 2.958 6_603
H(1) H(38) 2.954 6_603
H(2) N(3) 3.54(3) 6_502
H(2) C(12) 3.35(3) 5_504
H(2) C(16) 3.57(3) 6_501
H(2) H(11) 3.36(4) 5_504
H(2) H(12) 2.90(4) 5_504
H(2) H(13) 3.03(4) 5_504
H(2) H(20) 2.83(4) 6_501
H(2) H(22) 3.57(4) 6_501
H(2) H(31) 3.48(5) 6_502
H(2) H(38) 3.506 6_603
H(3) S(1) 3.47(3) 5_404
H(3) N(1) 2.96(3) 5_404
H(3) C(1) 3.35(3) 5_404
H(3) C(24) 3.32(3) 6_502
H(3) H(1) 3.13(4) 6_502
H(3) H(11) 3.24(4) 6_503
H(3) H(33) 3.36(4) 6_502
H(3) H(38) 3.087 6_502
H(3) H(39) 2.684 6_502
H(3) H(40) 2.967 6_404
H(4) C(15) 3.58(3) 6_503
H(4) C(23) 3.41(3) 6_404
H(4) C(24) 3.29(3) 6_404
H(4) H(7) 3.07(4) 6_503
H(4) H(15) 3.45(4) 6_503
H(4) H(19) 2.64(4) 6_503
H(4) H(37) 2.707 6_404
H(4) H(38) 3.309 6_404
H(4) H(40) 2.743 6_404
H(5) S(3) 3.07(2) 6_502
H(5) N(2) 3.32(2) .
H(5) N(3) 3.19(2) 6_502
H(5) C(2) 3.54(2) .
H(5) C(3) 3.53(2) 6_502
H(5) C(6) 3.45(2) .
H(6) S(2) 3.00(2) .
H(6) N(2) 3.01(2) .
H(6) C(1) 3.31(2) .
H(6) C(2) 2.75(2) .
H(7) S(3) 3.53(2) 6_502
H(7) N(4) 2.78(2) 6_503
H(7) C(4) 3.31(2) 6_503
H(7) C(7) 3.57(2) 6_503
H(7) C(8) 2.91(2) 6_503
H(7) H(4) 3.07(4) 6_503
H(8) S(4) 3.28(2) 6_503
H(8) N(4) 2.98(2) 6_503
H(8) C(3) 3.54(2) 6_503
H(8) C(4) 2.91(2) 6_503
H(8) C(8) 3.60(2) 6_503
H(8) C(19) 3.56(2) 6_503
H(8) H(27) 3.54(4) 6_503
H(8) H(28) 2.78(4) 6_503
H(9) S(3) 3.17(2) 6_502
H(9) N(2) 3.26(2) .
H(9) C(15) 3.47(2) 6_501
H(9) C(16) 3.39(2) 6_501
H(9) H(18) 2.84(3) 6_501
H(9) H(22) 2.76(4) 6_501
H(10) S(2) 3.21(2) .
H(10) N(2) 3.30(2) .
H(10) C(2) 3.55(2) .
H(10) C(15) 3.30(2) 6_501
H(10) C(19) 3.22(2) 6_503
H(10) C(20) 3.28(2) 6_503
H(10) H(18) 2.44(3) 6_501
H(10) H(19) 3.43(4) 6_501
H(10) H(22) 3.52(4) 6_501
H(10) H(27) 3.01(4) 6_503
H(10) H(28) 2.90(3) 6_503
H(10) H(30) 2.53(4) 6_503
H(11) S(1) 2.99(3) 6_502
H(11) N(3) 3.12(2) 6_503
H(11) C(3) 3.53(2) 6_503
H(11) C(7) 3.08(3) 6_503
H(11) C(8) 3.53(3) 6_503
H(11) H(1) 2.90(4) 5_404
H(11) H(2) 3.36(4) 5_404
H(11) H(3) 3.24(4) 6_503
H(11) H(36) 3.322 6_502
H(12) S(3) 3.52(2) 6_503
H(12) N(3) 3.13(2) 6_503
H(12) C(3) 3.04(2) 6_503
H(12) C(4) 3.52(2) 6_503
H(12) C(19) 3.23(2) 6_503
H(12) C(20) 3.11(2) 6_503
H(12) H(1) 3.52(4) 5_404
H(12) H(2) 2.90(4) 5_404
H(12) H(28) 2.55(4) 6_503
H(12) H(30) 2.63(4) 6_503
H(12) H(31) 3.01(4) 6_503
H(13) C(15) 3.45(2) 6_501
H(13) C(20) 3.40(2) 6_503
H(13) C(23) 3.54(2) 6_502
H(13) H(1) 3.28(4) 5_404
H(13) H(2) 3.03(4) 5_404
H(13) H(18) 3.15(3) 6_501
H(13) H(19) 2.96(4) 6_501
H(13) H(22) 3.27(4) 6_501
H(13) H(30) 2.54(4) 6_503
H(13) H(31) 3.44(4) 6_503
H(13) H(36) 2.948 6_502
H(13) H(37) 3.217 6_502
H(14) S(2) 2.96(2) 4_501
H(14) H(29) 3.26(4) 5_503
H(14) H(30) 3.31(4) 5_503
H(15) N(4) 2.71(2) 6_503
H(15) C(4) 3.52(2) 6_503
H(15) C(8) 3.48(2) 6_503
H(15) H(4) 3.45(4) 6_503
H(15) H(29) 3.11(4) 5_503
H(15) H(30) 3.22(4) 5_503
H(16) N(2) 3.40(3) 6_501
H(16) N(3) 3.04(2) 6_502
H(16) C(3) 3.35(3) 6_502
H(16) C(7) 3.39(3) 6_502
H(17) S(3) 2.88(2) 6_502
H(17) N(3) 3.03(2) 6_502
H(17) C(3) 2.87(2) 6_502
H(18) S(2) 3.21(2) 6_501
H(18) N(2) 2.86(2) 6_501
H(18) C(2) 3.47(2) 6_501
H(18) C(11) 3.02(2) 6_501
H(18) C(12) 3.55(2) 6_501
H(18) H(9) 2.84(3) 6_501
H(18) H(10) 2.44(3) 6_501
H(18) H(13) 3.15(3) 6_501
H(18) H(30) 2.81(4) 5_503
H(19) N(4) 3.33(3) 6_503
H(19) C(8) 3.32(3) 6_503
H(19) H(4) 2.64(4) 6_503
H(19) H(10) 3.43(4) 6_501
H(19) H(13) 2.96(4) 6_501
H(19) H(30) 2.86(4) 5_503
H(19) H(37) 2.710 5_502
H(20) N(2) 2.97(3) 6_501
H(20) N(4) 3.40(3) 6_502
H(20) C(4) 3.37(3) 6_502
H(20) C(6) 3.28(3) 6_501
H(20) H(2) 2.83(4) 6_501
H(20) H(31) 3.02(5) 5_502
H(20) H(34) 3.51(5) 5_502
H(21) Ni(1) 3.58(3) 6_502
H(21) S(4) 3.12(3) 6_502
H(21) N(4) 3.59(2) 6_502
H(21) C(3) 3.34(3) 6_502
H(21) C(4) 3.04(2) 6_502
H(21) C(22) 3.37(3) 5_502
H(21) C(23) 3.43(3) 5_502
H(21) H(31) 3.37(5) 5_502
H(21) H(34) 2.62(5) 5_502
H(21) H(37) 2.711 5_502
H(22) C(11) 3.46(3) 6_501
H(22) C(22) 3.42(3) 5_502
H(22) C(23) 3.28(3) 5_502
H(22) H(2) 3.57(4) 6_501
H(22) H(9) 2.76(4) 6_501
H(22) H(10) 3.52(4) 6_501
H(22) H(13) 3.27(4) 6_501
H(22) H(31) 3.20(5) 5_502
H(22) H(34) 2.61(5) 5_502
H(22) H(36) 3.273 5_502
H(22) H(37) 2.713 5_502
H(23) S(4) 3.53(2) 4_501
H(24) S(4) 2.90(2) 6_503
H(24) N(4) 3.56(2) 6_503
H(24) C(4) 3.55(2) 6_503
H(24) H(29) 3.49(5) 5_503
H(25) Ni(1) 3.16(2) .
H(25) S(1) 3.32(2) .
H(26) Ni(1) 3.17(3) .
H(26) S(2) 3.06(3) .
H(26) C(19) 3.53(3) 6_503
H(26) H(27) 2.82(4) 6_503
H(26) H(28) 3.40(4) 6_503
H(27) S(2) 3.23(3) 6_503
H(27) S(4) 3.43(3) 6_503
H(27) C(18) 3.60(3) 6_503
H(27) H(8) 3.54(4) 6_503
H(27) H(10) 3.01(4) 6_503
H(27) H(26) 2.82(4) 6_503
H(27) H(27) 3.38(4) 6_503
H(27) H(28) 3.50(4) 6_503
H(28) Ni(1) 3.57(2) .
H(28) S(3) 3.58(2) .
H(28) C(10) 3.45(3) 6_503
H(28) C(11) 3.29(2) 6_503
H(28) C(12) 3.24(2) 6_503
H(28) H(8) 2.78(4) 6_503
H(28) H(10) 2.90(3) 6_503
H(28) H(12) 2.55(4) 6_503
H(28) H(26) 3.40(4) 6_503
H(28) H(27) 3.50(4) 6_503
H(29) S(4) 3.12(4) 4_501
H(29) N(4) 3.20(4) 4_501
H(29) H(14) 3.26(4) 5_503
H(29) H(15) 3.11(4) 5_503
H(29) H(24) 3.49(5) 5_503
H(30) N(4) 3.38(3) 4_501
H(30) C(11) 3.10(3) 6_503
H(30) C(12) 2.84(3) 6_503
H(30) C(15) 3.31(3) 5_503
H(30) H(10) 2.53(4) 6_503
H(30) H(12) 2.63(4) 6_503
H(30) H(13) 2.54(4) 6_503
H(30) H(14) 3.31(4) 5_503
H(30) H(15) 3.22(4) 5_503
H(30) H(18) 2.81(4) 5_503
H(30) H(19) 2.86(4) 5_503
H(31) N(4) 3.50(3) 4_501
H(31) C(16) 3.41(3) 5_502
H(31) H(2) 3.48(5) 6_502
H(31) H(12) 3.01(4) 6_503
H(31) H(13) 3.44(4) 6_503
H(31) H(20) 3.02(5) 5_502
H(31) H(21) 3.37(5) 5_502
H(31) H(22) 3.20(5) 5_502
H(32) S(1) 3.20(3) .
H(32) N(1) 3.17(2) .
H(32) C(1) 2.90(3) .
H(32) C(2) 3.36(3) .
H(33) N(3) 3.08(2) 6_502
H(33) C(7) 3.56(2) 6_502
H(33) H(3) 3.36(4) 6_502
H(34) S(4) 3.50(4) 4_501
H(34) C(16) 3.04(4) 5_502
H(34) H(20) 3.51(5) 5_502
H(34) H(21) 2.62(5) 5_502
H(34) H(22) 2.61(5) 5_502
H(35) S(2) 2.81(3) 4_501
H(35) C(2) 3.48(3) 4_501
H(36) N(1) 3.525 .
H(36) C(5) 3.510 6_603
H(36) C(12) 3.584 6_502
H(36) H(1) 2.958 6_603
H(36) H(11) 3.322 6_502
H(36) H(13) 2.948 6_502
H(36) H(22) 3.273 5_502
H(37) C(15) 3.323 5_502
H(37) C(16) 3.013 5_502
H(37) H(4) 2.707 4_504
H(37) H(13) 3.217 6_502
H(37) H(19) 2.710 5_502
H(37) H(21) 2.711 5_502
H(37) H(22) 2.713 5_502
H(38) N(1) 3.355 6_603
H(38) C(5) 2.950 6_603
H(38) C(6) 3.282 6_603
H(38) C(24) 3.345 5_603
H(38) H(1) 2.954 6_603
H(38) H(2) 3.506 6_603
H(38) H(3) 3.087 6_502
H(38) H(4) 3.309 4_504
H(38) H(38) 3.259 5_603
H(38) H(39) 3.260 5_603
H(38) H(40) 2.965 5_603
H(39) C(7) 3.181 6_502
H(39) H(3) 2.684 6_502
H(39) H(38) 3.260 5_603
H(39) H(40) 3.355 5_603
H(40) C(1) 3.354 4_501
H(40) C(2) 3.412 4_501
H(40) C(7) 3.474 4_504
H(40) C(8) 3.397 4_504
H(40) C(24) 3.438 5_603
H(40) H(3) 2.967 4_504
H(40) H(4) 2.743 4_504
H(40) H(38) 2.965 5_603
H(40) H(39) 3.355 5_603
H(40) H(40) 3.447 5_603

loop_
_geom_torsion_atom_site_label_1
_geom_torsion_atom_site_label_2
_geom_torsion_atom_site_label_3
_geom_torsion_atom_site_label_4
_geom_torsion
S(1) Ni(1) S(2) C(2) -2.20(9)
S(2) Ni(1) S(1) C(1) 1.77(9)
S(1) Ni(1) S(3) C(3) 164.14(9)
S(3) Ni(1) S(1) C(1) 174.16(9)
S(1) Ni(1) S(4) C(4) -84.2(2)
S(4) Ni(1) S(1) C(1) -95.7(2)
S(2) Ni(1) S(3) C(3) -106.3(2)
S(3) Ni(1) S(2) C(2) -91.4(2)
S(2) Ni(1) S(4) C(4) 178.00(9)
S(4) Ni(1) S(2) C(2) 167.67(9)
S(3) Ni(1) S(4) C(4) 5.47(9)
S(4) Ni(1) S(3) C(3) -5.64(9)
Ni(1) S(1) C(1) N(1) -179.86(19)
Ni(1) S(1) C(1) C(2) -0.8(2)
Ni(1) S(2) C(2) N(2) -179.10(18)
Ni(1) S(2) C(2) C(1) 2.3(2)
Ni(1) S(3) C(3) N(3) -174.91(19)
Ni(1) S(3) C(3) C(4) 4.7(2)
Ni(1) S(4) C(4) N(4) 175.74(19)
Ni(1) S(4) C(4) C(3) -4.1(2)
C(1) N(1) C(5) C(6) 0.6(4)
C(5) N(1) C(1) S(1) 178.7(2)
C(5) N(1) C(1) C(2) -0.3(3)
C(2) N(2) C(6) C(5) -0.9(4)
C(6) N(2) C(2) S(2) -177.4(2)
C(6) N(2) C(2) C(1) 1.2(3)
C(3) N(3) C(7) C(8) -0.8(4)
C(7) N(3) C(3) S(3) -179.5(2)
C(7) N(3) C(3) C(4) 1.0(3)
C(4) N(4) C(8) C(7) 0.0(3)
C(8) N(4) C(4) S(4) -179.7(2)
C(8) N(4) C(4) C(3) 0.1(3)
C(9) N(5) C(13) C(14) 60.9(2)
C(13) N(5) C(9) C(10) 54.7(2)
C(9) N(5) C(17) C(18) -58.3(2)
C(17) N(5) C(9) C(10) -62.7(2)
C(9) N(5) C(21) C(22) 173.7(2)
C(21) N(5) C(9) C(10) 176.6(2)
C(13) N(5) C(17) C(18) -179.7(2)
C(17) N(5) C(13) C(14) -177.8(2)
C(13) N(5) C(21) C(22) -64.5(3)
C(21) N(5) C(13) C(14) -57.3(2)
C(17) N(5) C(21) C(22) 52.6(3)
C(21) N(5) C(17) C(18) 59.1(2)
S(1) C(1) C(2) S(2) -1.1(3)
S(1) C(1) C(2) N(2) -179.6(2)
N(1) C(1) C(2) S(2) 177.9(2)
N(1) C(1) C(2) N(2) -0.6(4)
S(3) C(3) C(4) S(4) -0.4(3)
S(3) C(3) C(4) N(4) 179.8(2)
N(3) C(3) C(4) S(4) 179.2(2)
N(3) C(3) C(4) N(4) -0.7(4)
N(1) C(5) C(6) N(2) 0.0(4)
N(3) C(7) C(8) N(4) 0.3(5)
N(5) C(9) C(10) C(11) 168.0(2)
C(9) C(10) C(11) C(12) 179.0(2)
N(5) C(13) C(14) C(15) -175.1(2)
C(13) C(14) C(15) C(16) -178.0(2)
N(5) C(17) C(18) C(19) 178.4(2)
C(17) C(18) C(19) C(20) 63.2(3)
N(5) C(21) C(22) C(23) 175.2(2)
C(21) C(22) C(23) C(24) -78.4(4)
